data_7712411
loop_
_publ_author_name
'Zhang, Wen-Sha'
'Wang, Guang-Qing'
'Wang, Yu-Xin'
'Yang, Yan-Li'
'Bai, Xue'
'Cui, Hong'
'Lu, Ying'
'Liu, Shuxia'

_publ_section_title
;
 A Multifunctional Cobalt-Organic Framework for Proton Conduction and
 Selective Sensing of Fe3+ Ions
;
_journal_name_full 'Dalton Transactions'
_journal_paper_doi 10.1039/D3DT00259D
_journal_year 2023
_chemical_formula_moiety 'C58 H44 Co6 N10 O25, H2 O'
_chemical_formula_sum 'C58 H46 Co6 N10 O26'
_chemical_formula_weight 1648.59
_space_group_crystal_system orthorhombic
_space_group_IT_number 60
_space_group_name_Hall '-P 2n 2ab'
_space_group_name_H-M_alt 'P b c n'
_atom_sites_solution_hydrogens mixed
_atom_sites_solution_primary iterative
_audit_creation_date 2021-11-05
_audit_creation_method
;
Olex2 1.3
(compiled 2019.09.11 svn.r3662 for OlexSys, GUI svn.r5938)
;
_audit_update_record
;
2021-11-06 deposited with the CCDC.	2023-02-23 downloaded from the CCDC.
;
_cell_angle_alpha 90
_cell_angle_beta 90
_cell_angle_gamma 90
_cell_formula_units_Z 8
_cell_length_a 11.6006(12)
_cell_length_b 29.178(3)
_cell_length_c 37.483(4)
_cell_measurement_reflns_used 9750
_cell_measurement_temperature 291.14
_cell_measurement_theta_max 25.00
_cell_measurement_theta_min 2.50
_cell_volume 12687(2)
_computing_molecular_graphics 'Olex2 1.3 (Dolomanov et al., 2009)'
_computing_publication_material 'Olex2 1.3 (Dolomanov et al., 2009)'
_computing_structure_refinement 'ShelXL 2018/1 (Sheldrick, 2015)'
_computing_structure_solution 'olex2.solve 1.3 (Bourhis et al., 2015)'
_diffrn_ambient_temperature 291.14
_diffrn_measured_fraction_theta_full 0.994
_diffrn_measured_fraction_theta_max 0.994
_diffrn_measurement_device_type 'CCD area detector'
_diffrn_measurement_method 'phi and omega scans'
_diffrn_radiation_monochromator graphite
_diffrn_radiation_type MoK\a
_diffrn_radiation_wavelength 0.71073
_diffrn_reflns_av_R_equivalents 0.0345
_diffrn_reflns_av_unetI/netI 0.0295
_diffrn_reflns_Laue_measured_fraction_full 0.994
_diffrn_reflns_Laue_measured_fraction_max 0.994
_diffrn_reflns_limit_h_max 13
_diffrn_reflns_limit_h_min -13
_diffrn_reflns_limit_k_max 31
_diffrn_reflns_limit_k_min -34
_diffrn_reflns_limit_l_max 44
_diffrn_reflns_limit_l_min -32
_diffrn_reflns_number 57460
_diffrn_reflns_point_group_measured_fraction_full 0.994
_diffrn_reflns_point_group_measured_fraction_max 0.994
_diffrn_reflns_theta_full 25.063
_diffrn_reflns_theta_max 25.063
_diffrn_reflns_theta_min 2.308
_exptl_absorpt_coefficient_mu 1.626
_exptl_absorpt_correction_T_max 0.7452
_exptl_absorpt_correction_T_min 0.5001
_exptl_absorpt_correction_type none
_exptl_absorpt_process_details 'SADABS 2014/5'
_exptl_crystal_colour pink
_exptl_crystal_colour_primary pink
_exptl_crystal_density_diffrn 1.726
_exptl_crystal_description block
_exptl_crystal_F_000 6640
_exptl_crystal_size_max 0.35
_exptl_crystal_size_mid 0.2
_exptl_crystal_size_min 0.15
_refine_diff_density_max 1.294
_refine_diff_density_min -0.945
_refine_diff_density_rms 0.091
_refine_ls_extinction_method none
_refine_ls_goodness_of_fit_ref 1.058
_refine_ls_hydrogen_treatment constr
_refine_ls_matrix_type full
_refine_ls_number_parameters 909
_refine_ls_number_reflns 11193
_refine_ls_number_restraints 60
_refine_ls_restrained_S_all 1.134
_refine_ls_R_factor_all 0.0566
_refine_ls_R_factor_gt 0.0429
_refine_ls_shift/su_max 0.002
_refine_ls_shift/su_mean 0.000
_refine_ls_structure_factor_coef Fsqd
_refine_ls_weighting_details 'w=1/[\s^2^(Fo^2^)+(0.0437P)^2^+46.2712P] where P=(Fo^2^+2Fc^2^)/3'
_refine_ls_weighting_scheme calc
_refine_ls_wR_factor_gt 0.1015
_refine_ls_wR_factor_ref 0.1087
_reflns_Friedel_coverage 0.000
_reflns_number_gt 9319
_reflns_number_total 11193
_reflns_threshold_expression 'I > 2\s(I)'
_cod_data_source_file d3dt00259d2.cif
_cod_data_source_block 88
_cod_database_code 7712411
_shelx_shelxl_version_number 2018/1
_shelx_space_group_comment
;
The symmetry employed for this shelxl refinement is uniquely defined
by the following loop, which should always be used as a source of
symmetry information in preference to the above space-group names.
They are only intended as comments.
;
_shelx_estimated_absorpt_t_max 0.792
_shelx_estimated_absorpt_t_min 0.600
_olex2_refinement_description
;
1. Fixed Uiso
 At 1.2 times of:
  All C(H) groups, All N(H,H) groups
 At 1.5 times of:
  All O(H,H) groups
2. Uiso/Uaniso restraints and constraints
Uanis(C13) \\sim Ueq, Uanis(C6) \\sim Ueq, Uanis(C7) \\sim Ueq, Uanis(C5) \\sim
Ueq, Uanis(C4) \\sim Ueq, Uanis(C12) \\sim Ueq, Uanis(C8) \\sim Ueq, Uanis(O9)
\\sim Ueq: with sigma of 0.005 and sigma for terminal atoms of 0.01
Uanis(O26) \\sim Ueq, Uanis(O3) \\sim Ueq: with sigma of 0.001 and sigma for
terminal atoms of 0.01
3.a Free rotating group:
 O26(H,HA)
3.b Rotating group:
 O12(H12A,H12B), O25(H25A,H25B), N1(H1A,H1B), N10(H10A,H10B)
3.c Aromatic/amide H refined with riding coordinates:
 C18(H18), C50(H50), C39(H39), C49(H49), C36(H36), C41(H41), C47(H47),
 C46(H46), C38(H38), C35(H35), C55(H55), C32(H32), C42(H42), C19(H19), C33(H33),
  C10(H10), C22(H22), C53(H53), C9(H9), C56(H56), C25(H25), C52(H52), C21(H21),
 C3(H3), C27(H27), C12(H12), C28(H28), C24(H24), C13(H13), C7(H7), C4(H4),
 C6(H6)
;
_olex2_submission_special_instructions 'No special instructions were received'

loop_
_space_group_symop_operation_xyz
'x, y, z'
'-x+1/2, -y+1/2, z+1/2'
'-x, y, -z+1/2'
'x+1/2, -y+1/2, -z'
'-x, -y, -z'
'x-1/2, y-1/2, -z-1/2'
'x, -y, z-1/2'
'-x-1/2, y-1/2, z'

loop_
_atom_site_label
_atom_site_type_symbol
_atom_site_fract_x
_atom_site_fract_y
_atom_site_fract_z
_atom_site_U_iso_or_equiv
_atom_site_adp_type
_atom_site_occupancy
_atom_site_site_symmetry_order
_atom_site_calc_flag
_atom_site_refinement_flags_posn
_atom_site_refinement_flags_adp
_atom_site_refinement_flags_occupancy
_atom_site_disorder_assembly
_atom_site_disorder_group
Co5 Co 0.500000 0.29605(2) 0.750000 0.01334(16) Uani 1 2 d S T P . .
Co2 Co 0.25857(4) 0.30222(2) 0.79297(2) 0.01264(12) Uani 1 1 d . . . . .
Co3 Co 0.000000 0.30115(2) 0.750000 0.01312(16) Uani 1 2 d S T P . .
Co4 Co 0.21253(4) 0.25923(2) 0.70438(2) 0.01611(12) Uani 1 1 d . . . . .
Co6 Co 0.38499(4) 0.28275(2) 0.58698(2) 0.01559(12) Uani 1 1 d . . . . .
Co1 Co 0.34369(4) 0.28479(2) 0.95563(2) 0.01555(12) Uani 1 1 d . . . . .
Co7 Co 0.41422(4) 0.24931(2) 0.49559(2) 0.01622(12) Uani 1 1 d . . . . .
O15 O 0.1784(2) 0.30418(8) 0.74435(6) 0.0134(5) Uani 1 1 d . . . . .
O17 O 0.6020(2) 0.34549(8) 0.72617(7) 0.0163(6) Uani 1 1 d . . . . .
O16 O 0.6114(2) 0.29800(9) 0.79746(7) 0.0181(6) Uani 1 1 d . . . . .
O14 O 0.3822(2) 0.25246(8) 0.77355(7) 0.0165(6) Uani 1 1 d . . . . .
O6 O 0.4882(2) 0.25680(9) 0.54587(6) 0.0161(6) Uani 1 1 d . . . . .
O24 O 0.5059(2) -0.14876(10) 0.78967(8) 0.0265(7) Uani 1 1 d . . . . .
O23 O 0.3255(2) -0.13760(9) 0.80822(7) 0.0229(6) Uani 1 1 d . . . . .
O20 O 0.4759(2) 0.74665(9) 0.71361(7) 0.0197(6) Uani 1 1 d . . . . .
O21 O 0.6509(2) 0.74976(9) 0.68970(8) 0.0253(7) Uani 1 1 d . . . . .
O2 O 0.1684(2) 0.69454(9) 0.46055(7) 0.0232(6) Uani 1 1 d . . . . .
O12 O 0.1574(3) 0.30932(10) 0.66556(7) 0.0277(7) Uani 1 1 d . . . . .
H12A H 0.115462 0.330174 0.676008 0.042 Uiso 1 1 d R U . . .
H12B H 0.217290 0.324312 0.657607 0.042 Uiso 1 1 d R U . . .
O7 O 0.3402(3) 0.24350(10) 0.62807(7) 0.0293(7) Uani 1 1 d . . . . .
O18 O 0.6794(3) 0.38487(9) 0.77108(8) 0.0275(7) Uani 1 1 d . . . . .
N4 N 0.4464(3) 0.29630(11) 0.85063(8) 0.0189(7) Uani 1 1 d . . . . .
N3 N 0.4603(3) 0.29541(11) 0.88490(8) 0.0187(7) Uani 1 1 d . . . . .
O13 O 0.2704(2) 0.20895(9) 0.73856(8) 0.0238(6) Uani 1 1 d . . . . .
O1 O 0.0412(3) 0.67669(10) 0.50076(8) 0.0308(7) Uani 1 1 d . . . . .
N5 N 0.3335(3) 0.30114(11) 0.84333(8) 0.0176(7) Uani 1 1 d . . . . .
O8 O 0.2170(3) 0.21214(9) 0.66567(8) 0.0276(7) Uani 1 1 d . . . . .
O10 O 0.1064(3) -0.15250(10) 0.56504(9) 0.0351(8) Uani 1 1 d . . . . .
N2 N 0.3577(3) 0.29997(11) 0.90144(8) 0.0183(7) Uani 1 1 d . . . . .
O5 O 0.3581(3) 0.30883(10) 0.47284(9) 0.0316(7) Uani 1 1 d . . . . .
O4 O 0.2123(3) 0.28027(9) 0.44092(8) 0.0302(7) Uani 1 1 d . . . . .
N8 N 0.7587(3) 0.25251(11) 0.47561(8) 0.0181(7) Uani 1 1 d . . . . .
O22 O 0.5372(3) 0.06052(9) 0.83122(9) 0.0398(9) Uani 1 1 d . . . . .
O25 O 0.4116(3) 0.34775(11) 0.97184(10) 0.0419(9) Uani 1 1 d . . . . .
H25A H 0.418302 0.347950 0.994979 0.063 Uiso 1 1 d R U . . .
H25B H 0.482035 0.350271 0.964068 0.063 Uiso 1 1 d R U . . .
N7 N 0.6633(3) 0.26366(12) 0.49083(8) 0.0197(7) Uani 1 1 d . . . . .
N9 N 0.7381(3) 0.23652(11) 0.44270(8) 0.0189(7) Uani 1 1 d . . . . .
N6 N 0.5745(3) 0.25529(12) 0.46875(9) 0.0213(7) Uani 1 1 d . . . . .
O11 O 0.2089(3) -0.15051(14) 0.61311(10) 0.0545(10) Uani 1 1 d . . . . .
C58 C 0.2816(3) 0.30340(14) 0.87513(10) 0.0208(9) Uani 1 1 d . . . . .
O19 O 0.5510(4) 0.54158(10) 0.65882(9) 0.0536(11) Uani 1 1 d . . . . .
N1 N 0.1656(3) 0.30821(17) 0.87979(10) 0.0420(11) Uani 1 1 d . . . . .
H1A H 0.131654 0.282089 0.874513 0.050 Uiso 1 1 d R U . . .
H1B H 0.151204 0.315253 0.902240 0.050 Uiso 1 1 d R U . . .
C43 C 0.6340(3) 0.38350(13) 0.74125(10) 0.0172(8) Uani 1 1 d . . . . .
C14 C 0.2725(3) 0.21171(13) 0.63728(10) 0.0186(8) Uani 1 1 d . . . . .
C44 C 0.3426(3) 0.21327(13) 0.76285(10) 0.0167(8) Uani 1 1 d . . . . .
C57 C 0.4256(3) -0.12403(13) 0.80228(10) 0.0173(8) Uani 1 1 d . . . . .
C40 C 0.6117(3) 0.42599(13) 0.72029(11) 0.0190(8) Uani 1 1 d . . . . .
N10 N 0.5650(3) 0.22759(17) 0.40914(10) 0.0453(12) Uani 1 1 d . . . . .
H10A H 0.570985 0.197793 0.405995 0.054 Uiso 1 1 d R U . . .
H10B H 0.491899 0.234974 0.411634 0.054 Uiso 1 1 d R U . . .
C11 C 0.2613(4) 0.17008(14) 0.61402(11) 0.0265(10) Uani 1 1 d . . . . .
C45 C 0.3878(3) 0.17221(13) 0.78137(10) 0.0180(8) Uani 1 1 d . . . . .
C18 C 0.1463(4) 0.36616(15) 0.41798(12) 0.0322(11) Uani 1 1 d . . . . .
H18 H 0.123960 0.341091 0.404293 0.039 Uiso 1 1 calc R U . . .
C31 C 0.5560(3) 0.67900(13) 0.68771(11) 0.0193(8) Uani 1 1 d . . . . .
C30 C 0.5608(3) 0.72859(13) 0.69755(10) 0.0162(8) Uani 1 1 d . . . . .
C29 C 0.1062(4) 0.66424(14) 0.47640(11) 0.0213(9) Uani 1 1 d . . . . .
C48 C 0.4808(4) 0.09553(13) 0.81387(12) 0.0266(10) Uani 1 1 d . . . . .
C17 C 0.2254(4) 0.36024(14) 0.44504(12) 0.0279(10) Uani 1 1 d . . . . .
C50 C 0.3589(4) 0.12850(14) 0.76975(12) 0.0260(10) Uani 1 1 d . . . . .
H50 H 0.307838 0.125109 0.750812 0.031 Uiso 1 1 calc R U . . .
C54 C 0.4557(3) -0.07539(13) 0.81051(11) 0.0198(8) Uani 1 1 d . . . . .
C39 C 0.6421(4) 0.46883(14) 0.73390(11) 0.0254(9) Uani 1 1 d . . . . .
H39 H 0.676666 0.470839 0.756238 0.030 Uiso 1 1 calc R U . . .
C49 C 0.4048(4) 0.08982(14) 0.78588(12) 0.0291(10) Uani 1 1 d . . . . .
H49 H 0.384790 0.060658 0.778015 0.035 Uiso 1 1 calc R U . . .
C36 C 0.4799(4) 0.64952(14) 0.70446(11) 0.0248(9) Uani 1 1 d . . . . .
H36 H 0.427578 0.660958 0.721011 0.030 Uiso 1 1 calc R U . . .
C15 C 0.6234(3) 0.23923(14) 0.43908(10) 0.0215(9) Uani 1 1 d . . . . .
C16 C 0.2686(4) 0.31293(14) 0.45358(11) 0.0249(9) Uani 1 1 d . . . . .
C41 C 0.5588(4) 0.42389(14) 0.68716(12) 0.0274(10) Uani 1 1 d . . . . .
H41 H 0.536899 0.395608 0.677953 0.033 Uiso 1 1 calc R U . . .
C47 C 0.5089(4) 0.13884(14) 0.82622(12) 0.0318(11) Uani 1 1 d . . . . .
H47 H 0.558618 0.142189 0.845506 0.038 Uiso 1 1 calc R U . . .
C34 C 0.5561(4) 0.58667(14) 0.67106(12) 0.0327(11) Uani 1 1 d . . . . .
C46 C 0.4631(4) 0.17682(14) 0.80992(12) 0.0280(10) Uani 1 1 d . . . . .
H46 H 0.482616 0.205895 0.818086 0.034 Uiso 1 1 calc R U . . .
C38 C 0.6214(4) 0.50842(14) 0.71449(12) 0.0311(10) Uani 1 1 d . . . . .
H38 H 0.641632 0.536906 0.723691 0.037 Uiso 1 1 calc R U . . .
C1 C 0.1650(4) -0.13025(16) 0.58768(13) 0.0323(10) Uani 1 1 d . . . . .
C35 C 0.4811(5) 0.60306(15) 0.69674(12) 0.0354(11) Uani 1 1 d . . . . .
H35 H 0.431912 0.583126 0.708708 0.042 Uiso 1 1 calc R U . . .
C26 C 0.1066(4) 0.61563(14) 0.46405(12) 0.0304(10) Uani 1 1 d . . . . .
C55 C 0.3758(4) -0.04700(14) 0.82690(12) 0.0268(10) Uani 1 1 d . . . . .
H55 H 0.304335 -0.058730 0.833471 0.032 Uiso 1 1 calc R U . . .
C32 C 0.6320(4) 0.66138(15) 0.66262(14) 0.0356(11) Uani 1 1 d . . . . .
H32 H 0.684416 0.680823 0.651515 0.043 Uiso 1 1 calc R U . . .
C42 C 0.5384(4) 0.46291(14) 0.66775(12) 0.0335(11) Uani 1 1 d . . . . .
H42 H 0.503180 0.461020 0.645512 0.040 Uiso 1 1 calc R U . . .
C19 C 0.0997(5) 0.40863(16) 0.41091(14) 0.0412(13) Uani 1 1 d . . . . .
H19 H 0.047179 0.412169 0.392369 0.049 Uiso 1 1 calc R U . . .
C51 C 0.5061(4) 0.01527(13) 0.82374(12) 0.0288(10) Uani 1 1 d . . . . .
C33 C 0.6309(4) 0.61561(16) 0.65392(14) 0.0380(12) Uani 1 1 d . . . . .
H33 H 0.680670 0.604357 0.636545 0.046 Uiso 1 1 calc R U . . .
O3 O 0.0703(4) 0.48489(15) 0.42294(12) 0.0718(13) Uani 1 1 d . U . . .
C10 C 0.3332(4) 0.16248(15) 0.58554(12) 0.0334(11) Uani 1 1 d . . . . .
H10 H 0.386855 0.184810 0.579442 0.040 Uiso 1 1 calc R U . . .
C22 C 0.2576(5) 0.39819(16) 0.46494(14) 0.0426(13) Uani 1 1 d . . . . .
H22 H 0.312033 0.394844 0.482964 0.051 Uiso 1 1 calc R U . . .
C2 C 0.1802(5) -0.08023(16) 0.58127(13) 0.0387(12) Uani 1 1 d . . . . .
C53 C 0.5621(4) -0.05782(15) 0.80126(14) 0.0368(12) Uani 1 1 d . . . . .
H53 H 0.616734 -0.076624 0.790518 0.044 Uiso 1 1 calc R U . . .
C37 C 0.5703(4) 0.50504(14) 0.68137(12) 0.0289(10) Uani 1 1 d . . . . .
C9 C 0.3282(6) 0.12325(16) 0.56592(13) 0.0490(15) Uani 1 1 d . . . . .
H9 H 0.376209 0.119341 0.546278 0.059 Uiso 1 1 calc R U . . .
C56 C 0.4008(4) -0.00174(15) 0.83358(13) 0.0343(11) Uani 1 1 d . . . . .
H56 H 0.346811 0.017078 0.844644 0.041 Uiso 1 1 calc R U . . .
C20 C 0.1308(5) 0.44568(15) 0.43123(15) 0.0468(14) Uani 1 1 d . . . . .
C25 C 0.1880(5) 0.59868(18) 0.44111(16) 0.0487(14) Uani 1 1 d . . . . .
H25 H 0.248649 0.617280 0.433808 0.058 Uiso 1 1 calc R U . . .
C52 C 0.5877(4) -0.01212(16) 0.80797(15) 0.0415(13) Uani 1 1 d . . . . .
H52 H 0.659400 -0.000211 0.801854 0.050 Uiso 1 1 calc R U . . .
C21 C 0.2099(5) 0.44127(16) 0.45850(15) 0.0505(15) Uani 1 1 d . . . . .
H21 H 0.230944 0.466442 0.472262 0.061 Uiso 1 1 calc R U . . .
C3 C 0.1251(6) -0.06012(17) 0.55297(17) 0.0581(17) Uani 1 1 d . . . . .
H3 H 0.074810 -0.077247 0.538995 0.070 Uiso 1 1 calc R U . . .
O9 O 0.2475(6) 0.05321(15) 0.55259(13) 0.1045(18) Uani 1 1 d . U . . .
C27 C 0.0192(6) 0.58714(18) 0.47531(15) 0.0545(16) Uani 1 1 d . . . . .
H27 H -0.034973 0.597990 0.491539 0.065 Uiso 1 1 calc R U . . .
C23 C 0.0911(7) 0.52698(16) 0.43950(18) 0.0602(19) Uani 1 1 d . . . . .
C12 C 0.1865(6) 0.1361(2) 0.62308(16) 0.0621(17) Uani 1 1 d . U . . .
H12 H 0.136476 0.140314 0.642187 0.075 Uiso 1 1 calc R U . . .
C28 C 0.0108(7) 0.5428(2) 0.46291(17) 0.068(2) Uani 1 1 d . . . . .
H28 H -0.049071 0.523953 0.470446 0.081 Uiso 1 1 calc R U . . .
C8 C 0.2540(7) 0.0905(2) 0.57518(16) 0.0667(18) Uani 1 1 d . U . . .
C24 C 0.1806(6) 0.5538(2) 0.42863(19) 0.067(2) Uani 1 1 d . . . . .
H24 H 0.236031 0.542259 0.413103 0.080 Uiso 1 1 calc R U . . .
C13 C 0.1841(7) 0.0953(2) 0.60416(19) 0.081(2) Uani 1 1 d . U . . .
H13 H 0.135481 0.071631 0.611132 0.097 Uiso 1 1 calc R U . . .
C7 C 0.2536(6) -0.0540(2) 0.60185(18) 0.0664(18) Uani 1 1 d . U . . .
H7 H 0.289500 -0.067187 0.621506 0.080 Uiso 1 1 calc R U . . .
C4 C 0.1442(7) -0.0143(2) 0.54509(19) 0.0700(19) Uani 1 1 d . U . . .
H4 H 0.106617 -0.000441 0.526037 0.084 Uiso 1 1 calc R U . . .
C5 C 0.2188(7) 0.0098(2) 0.56571(19) 0.0702(19) Uani 1 1 d . U . . .
C6 C 0.2746(7) -0.0093(3) 0.5940(2) 0.082(2) Uani 1 1 d . U . . .
H6 H 0.325761 0.007847 0.607709 0.099 Uiso 1 1 calc R U . . .
O26 O 0.4633(7) 0.3719(3) 1.0365(2) 0.143(3) Uani 1 1 d G U . . .
H H 0.424355 0.381058 1.055025 0.214 Uiso 1 1 d G U . . .
HA H 0.510002 0.351167 1.044853 0.214 Uiso 1 1 d G U . . .

loop_
_atom_site_aniso_label
_atom_site_aniso_U_11
_atom_site_aniso_U_22
_atom_site_aniso_U_33
_atom_site_aniso_U_23
_atom_site_aniso_U_13
_atom_site_aniso_U_12
Co5 0.0128(4) 0.0111(4) 0.0162(4) 0.000 0.0007(3) 0.000
Co2 0.0127(3) 0.0133(3) 0.0120(2) 0.00026(19) -0.0023(2) 0.00001(19)
Co3 0.0116(4) 0.0122(4) 0.0155(4) 0.000 -0.0002(3) 0.000
Co4 0.0184(3) 0.0154(3) 0.0145(3) -0.0032(2) -0.0008(2) 0.0015(2)
Co6 0.0126(3) 0.0218(3) 0.0124(3) -0.0043(2) 0.0003(2) -0.0015(2)
Co1 0.0125(3) 0.0217(3) 0.0124(3) 0.0038(2) 0.0012(2) 0.0006(2)
Co7 0.0100(3) 0.0239(3) 0.0147(3) -0.0056(2) 0.0003(2) 0.0000(2)
O15 0.0129(13) 0.0167(13) 0.0105(12) -0.0019(10) -0.0010(10) 0.0001(10)
O17 0.0169(14) 0.0113(13) 0.0207(14) 0.0005(10) 0.0008(11) -0.0005(10)
O16 0.0162(14) 0.0217(14) 0.0163(14) 0.0010(11) -0.0007(11) 0.0012(11)
O14 0.0183(14) 0.0110(13) 0.0203(14) 0.0012(10) 0.0015(11) -0.0008(11)
O6 0.0113(13) 0.0235(14) 0.0137(13) -0.0062(11) 0.0005(10) -0.0022(11)
O24 0.0179(15) 0.0248(16) 0.0370(18) -0.0146(13) -0.0046(13) 0.0042(12)
O23 0.0213(16) 0.0198(15) 0.0276(16) -0.0055(12) 0.0047(12) -0.0043(12)
O20 0.0167(14) 0.0184(14) 0.0240(14) -0.0057(11) -0.0013(12) 0.0026(11)
O21 0.0239(16) 0.0208(15) 0.0312(16) -0.0101(12) 0.0057(13) -0.0078(12)
O2 0.0192(15) 0.0243(15) 0.0261(15) -0.0006(12) 0.0011(12) -0.0056(12)
O12 0.0267(17) 0.0354(17) 0.0209(15) 0.0027(13) 0.0037(13) 0.0053(13)
O7 0.0379(18) 0.0318(17) 0.0183(15) -0.0019(12) 0.0008(13) -0.0179(14)
O18 0.0358(18) 0.0197(15) 0.0269(17) -0.0005(12) -0.0081(14) 0.0011(13)
N4 0.0122(17) 0.0302(19) 0.0144(17) 0.0018(14) -0.0009(13) 0.0033(14)
N3 0.0157(17) 0.0292(19) 0.0112(16) 0.0042(13) -0.0001(13) 0.0018(14)
O13 0.0287(16) 0.0129(14) 0.0300(16) -0.0014(11) -0.0103(13) 0.0011(12)
O1 0.0349(18) 0.0323(17) 0.0251(16) -0.0057(13) 0.0089(14) -0.0066(14)
N5 0.0121(17) 0.0254(18) 0.0152(16) 0.0019(13) -0.0002(13) 0.0004(13)
O8 0.0359(18) 0.0229(15) 0.0239(16) -0.0095(12) 0.0114(14) -0.0069(13)
O10 0.0328(18) 0.0237(16) 0.049(2) -0.0035(14) -0.0051(16) -0.0069(14)
N2 0.0122(17) 0.0305(19) 0.0120(16) 0.0045(13) 0.0007(13) 0.0012(14)
O5 0.0237(17) 0.0249(16) 0.046(2) 0.0049(14) -0.0011(15) 0.0008(13)
O4 0.0397(19) 0.0174(15) 0.0336(17) -0.0006(13) -0.0031(14) -0.0028(14)
N8 0.0112(16) 0.0290(19) 0.0141(16) -0.0062(13) 0.0006(13) 0.0007(14)
O22 0.050(2) 0.0099(14) 0.059(2) 0.0040(14) -0.0307(18) -0.0013(14)
O25 0.039(2) 0.0345(19) 0.052(2) -0.0109(16) 0.0154(17) -0.0116(15)
N7 0.0110(17) 0.034(2) 0.0139(16) -0.0067(14) 0.0006(13) 0.0009(14)
N9 0.0142(17) 0.0300(19) 0.0127(16) -0.0088(14) 0.0001(13) 0.0008(14)
N6 0.0097(16) 0.037(2) 0.0175(17) -0.0079(15) -0.0026(13) -0.0001(14)
O11 0.055(2) 0.058(2) 0.050(2) 0.0102(19) -0.015(2) 0.005(2)
C58 0.013(2) 0.033(2) 0.016(2) 0.0043(17) -0.0009(16) 0.0019(17)
O19 0.117(4) 0.0110(15) 0.0328(19) -0.0010(13) -0.017(2) 0.0086(18)
N1 0.017(2) 0.088(4) 0.021(2) 0.002(2) 0.0021(16) -0.001(2)
C43 0.012(2) 0.017(2) 0.022(2) -0.0014(15) 0.0045(16) -0.0002(15)
C14 0.017(2) 0.019(2) 0.019(2) 0.0003(16) -0.0017(16) 0.0012(16)
C44 0.0147(19) 0.015(2) 0.020(2) -0.0005(15) 0.0047(16) 0.0005(15)
C57 0.021(2) 0.017(2) 0.0142(19) 0.0002(15) -0.0027(16) 0.0026(17)
C40 0.017(2) 0.0120(19) 0.028(2) -0.0021(16) 0.0026(17) 0.0011(15)
N10 0.016(2) 0.089(4) 0.031(2) -0.027(2) -0.0041(17) -0.004(2)
C11 0.042(3) 0.019(2) 0.019(2) -0.0015(16) 0.0083(19) -0.0046(19)
C45 0.021(2) 0.0118(19) 0.021(2) 0.0015(15) -0.0005(16) -0.0015(16)
C18 0.044(3) 0.019(2) 0.033(3) -0.0039(18) -0.005(2) -0.002(2)
C31 0.019(2) 0.017(2) 0.022(2) -0.0007(16) -0.0033(16) 0.0025(16)
C30 0.019(2) 0.0162(19) 0.0138(19) -0.0016(15) -0.0027(16) 0.0006(16)
C29 0.022(2) 0.022(2) 0.020(2) -0.0028(16) -0.0019(17) -0.0025(17)
C48 0.031(3) 0.014(2) 0.035(2) 0.0035(17) -0.005(2) 0.0005(17)
C17 0.033(3) 0.018(2) 0.033(2) 0.0018(18) 0.003(2) -0.0029(18)
C50 0.028(2) 0.020(2) 0.030(2) -0.0008(18) -0.0091(19) -0.0016(18)
C54 0.023(2) 0.0137(19) 0.023(2) -0.0003(16) -0.0021(17) 0.0028(16)
C39 0.033(3) 0.018(2) 0.025(2) -0.0026(17) -0.0059(19) 0.0010(18)
C49 0.038(3) 0.010(2) 0.039(3) -0.0024(18) -0.010(2) -0.0026(18)
C36 0.034(3) 0.020(2) 0.020(2) 0.0015(16) -0.0010(18) 0.0011(18)
C15 0.014(2) 0.033(2) 0.017(2) -0.0062(17) 0.0008(16) -0.0025(17)
C16 0.026(2) 0.020(2) 0.029(2) 0.0031(18) 0.0097(19) -0.0004(18)
C41 0.037(3) 0.012(2) 0.033(2) -0.0023(17) -0.005(2) -0.0005(18)
C47 0.040(3) 0.021(2) 0.034(3) 0.0026(19) -0.019(2) -0.003(2)
C34 0.059(3) 0.010(2) 0.029(2) -0.0020(17) -0.017(2) 0.011(2)
C46 0.039(3) 0.012(2) 0.034(2) 0.0004(17) -0.010(2) -0.0050(18)
C38 0.044(3) 0.013(2) 0.037(3) -0.0062(18) -0.005(2) 0.0005(19)
C1 0.027(2) 0.030(2) 0.040(3) -0.002(2) 0.005(2) 0.000(2)
C35 0.054(3) 0.021(2) 0.032(3) 0.0083(19) -0.003(2) -0.009(2)
C26 0.045(3) 0.021(2) 0.025(2) -0.0023(18) -0.002(2) -0.005(2)
C55 0.023(2) 0.020(2) 0.037(3) -0.0044(18) 0.0028(19) 0.0005(17)
C32 0.032(3) 0.025(2) 0.050(3) -0.009(2) 0.009(2) -0.002(2)
C42 0.053(3) 0.019(2) 0.028(2) 0.0005(18) -0.012(2) 0.004(2)
C19 0.057(3) 0.024(2) 0.042(3) -0.003(2) -0.017(3) 0.002(2)
C51 0.037(3) 0.012(2) 0.038(3) 0.0034(18) -0.013(2) 0.0000(18)
C33 0.043(3) 0.025(2) 0.045(3) -0.012(2) 0.008(2) 0.009(2)
O3 0.0753(15) 0.0665(15) 0.0735(15) -0.0025(10) -0.0089(10) 0.0027(10)
C10 0.048(3) 0.022(2) 0.030(2) -0.0013(19) 0.011(2) 0.002(2)
C22 0.051(3) 0.029(3) 0.048(3) -0.005(2) -0.017(3) 0.000(2)
C2 0.048(3) 0.031(3) 0.037(3) -0.009(2) 0.005(2) -0.010(2)
C53 0.028(3) 0.025(2) 0.057(3) -0.007(2) 0.013(2) -0.002(2)
C37 0.048(3) 0.012(2) 0.028(2) 0.0024(17) 0.002(2) 0.0072(19)
C9 0.097(5) 0.025(3) 0.025(3) 0.000(2) 0.025(3) 0.005(3)
C56 0.036(3) 0.019(2) 0.048(3) -0.011(2) -0.002(2) 0.009(2)
C20 0.066(4) 0.015(2) 0.059(4) 0.000(2) -0.020(3) 0.006(2)
C25 0.041(3) 0.036(3) 0.069(4) -0.024(3) 0.003(3) 0.002(2)
C52 0.033(3) 0.026(3) 0.065(4) -0.001(2) 0.010(3) -0.010(2)
C21 0.077(4) 0.019(2) 0.056(3) -0.011(2) -0.028(3) 0.000(2)
C3 0.085(5) 0.022(3) 0.067(4) -0.002(3) -0.007(4) -0.005(3)
O9 0.205(4) 0.043(2) 0.066(3) -0.021(2) 0.046(3) -0.040(3)
C27 0.081(4) 0.039(3) 0.044(3) -0.002(2) 0.010(3) -0.027(3)
C23 0.104(5) 0.011(2) 0.066(4) -0.006(2) -0.042(4) 0.004(3)
C12 0.080(4) 0.052(3) 0.054(3) -0.021(2) 0.029(3) -0.031(3)
C28 0.118(6) 0.034(3) 0.051(4) -0.002(3) -0.004(4) -0.034(4)
C8 0.109(4) 0.046(3) 0.045(3) -0.016(2) 0.026(3) -0.018(3)
C24 0.064(4) 0.048(4) 0.089(5) -0.039(3) -0.014(4) 0.023(3)
C13 0.106(4) 0.063(3) 0.074(4) -0.017(3) 0.030(3) -0.036(3)
C7 0.083(4) 0.058(3) 0.058(3) -0.010(3) 0.000(3) -0.033(3)
C4 0.094(4) 0.045(3) 0.071(4) 0.003(3) 0.007(3) 0.001(3)
C5 0.107(4) 0.036(3) 0.067(3) -0.017(3) 0.025(3) -0.021(3)
C6 0.107(4) 0.070(4) 0.071(4) -0.023(3) 0.001(3) -0.040(3)
O26 0.123(5) 0.161(6) 0.144(5) -0.044(5) -0.021(5) 0.041(5)

loop_
_atom_type_symbol
_atom_type_description
_atom_type_scat_dispersion_real
_atom_type_scat_dispersion_imag
_atom_type_scat_source
C C 0.0033 0.0016 'International Tables Vol C Tables 4.2.6.8 and 6.1.1.4'
H H 0.0000 0.0000 'International Tables Vol C Tables 4.2.6.8 and 6.1.1.4'
Co Co 0.3494 0.9721 'International Tables Vol C Tables 4.2.6.8 and 6.1.1.4'
N N 0.0061 0.0033 'International Tables Vol C Tables 4.2.6.8 and 6.1.1.4'
O O 0.0106 0.0060 'International Tables Vol C Tables 4.2.6.8 and 6.1.1.4'

loop_
_geom_angle_atom_site_label_1
_geom_angle_atom_site_label_2
_geom_angle_atom_site_label_3
_geom_angle
_geom_angle_site_symmetry_1
_geom_angle_site_symmetry_3
_geom_angle_publ_flag
O17 Co5 O17 91.56(14) 3_656 . ?
O17 Co5 O16 89.73(10) 3_656 3_656 ?
O17 Co5 O16 88.20(10) . 3_656 ?
O17 Co5 O16 89.73(10) . . ?
O17 Co5 O16 88.21(10) 3_656 . ?
O16 Co5 O16 177.04(14) . 3_656 ?
O14 Co5 O17 173.03(10) . . ?
O14 Co5 O17 82.32(10) . 3_656 ?
O14 Co5 O17 173.04(10) 3_656 3_656 ?
O14 Co5 O17 82.32(10) 3_656 . ?
O14 Co5 O16 93.38(10) . . ?
O14 Co5 O16 93.37(10) 3_656 3_656 ?
O14 Co5 O16 88.45(10) 3_656 . ?
O14 Co5 O16 88.45(10) . 3_656 ?
O14 Co5 O14 103.98(14) . 3_656 ?
O15 Co2 O17 91.61(10) . 3_656 ?
O15 Co2 O14 91.17(10) . . ?
O15 Co2 O23 90.47(10) . 8_665 ?
O15 Co2 O21 91.48(11) . 6_557 ?
O15 Co2 N5 177.57(11) . . ?
O14 Co2 O17 77.63(9) . 3_656 ?
O23 Co2 O17 87.10(10) 8_665 3_656 ?
O23 Co2 O14 164.68(11) 8_665 . ?
O21 Co2 O17 167.82(11) 6_557 3_656 ?
O21 Co2 O14 90.53(11) 6_557 . ?
O21 Co2 O23 104.65(12) 6_557 8_665 ?
N5 Co2 O17 89.85(11) . 3_656 ?
N5 Co2 O14 91.05(11) . . ?
N5 Co2 O23 87.66(12) . 8_665 ?
N5 Co2 O21 87.48(12) . 6_557 ?
O15 Co3 O15 175.13(14) . 3_556 ?
O15 Co3 O24 94.34(10) . 8_665 ?
O15 Co3 O24 82.24(10) . 6_567 ?
O15 Co3 O24 82.23(10) 3_556 8_665 ?
O15 Co3 O24 94.34(10) 3_556 6_567 ?
O15 Co3 O20 80.49(10) . 8_655 ?
O15 Co3 O20 103.24(10) . 6_557 ?
O15 Co3 O20 103.25(10) 3_556 8_655 ?
O15 Co3 O20 80.49(10) 3_556 6_557 ?
O24 Co3 O24 91.04(17) 8_665 6_567 ?
O24 Co3 O20 172.51(11) 6_567 6_557 ?
O24 Co3 O20 93.59(11) 6_567 8_655 ?
O24 Co3 O20 93.59(11) 8_665 6_557 ?
O24 Co3 O20 172.51(11) 8_665 8_655 ?
O20 Co3 O20 82.42(15) 8_655 6_557 ?
O15 Co4 O16 83.09(10) . 3_656 ?
O15 Co4 O20 78.58(10) . 8_655 ?
O15 Co4 O12 90.14(11) . . ?
O15 Co4 O13 93.71(11) . . ?
O20 Co4 O16 159.38(9) 8_655 3_656 ?
O12 Co4 O16 84.90(11) . 3_656 ?
O12 Co4 O20 85.77(11) . 8_655 ?
O13 Co4 O16 94.49(10) . 3_656 ?
O13 Co4 O20 96.03(11) . 8_655 ?
O13 Co4 O12 176.01(11) . . ?
O8 Co4 O15 169.97(11) . . ?
O8 Co4 O16 106.79(11) . 3_656 ?
O8 Co4 O20 91.40(11) . 8_655 ?
O8 Co4 O12 89.07(12) . . ?
O8 Co4 O13 87.33(12) . . ?
O6 Co6 N3 86.83(11) . 3_656 ?
O6 Co6 N9 88.69(11) . 4_456 ?
O7 Co6 O6 120.76(12) . . ?
O7 Co6 N3 86.34(12) . 3_656 ?
O7 Co6 O10 148.09(13) . 8_665 ?
O7 Co6 N9 92.53(12) . 4_456 ?
O10 Co6 O6 90.57(11) 8_665 . ?
O10 Co6 N3 89.85(13) 8_665 3_656 ?
O10 Co6 N9 94.19(13) 8_665 4_456 ?
N9 Co6 N3 174.00(13) 4_456 3_656 ?
O6 Co1 O2 172.91(10) 3_656 7_566 ?
N2 Co1 O6 89.09(11) . 3_656 ?
N2 Co1 O2 95.68(12) . 7_566 ?
N2 Co1 O25 93.84(14) . . ?
N2 Co1 N7 174.73(13) . 3_656 ?
O4 Co1 O6 85.90(11) 2 3_656 ?
O4 Co1 O2 89.05(12) 2 7_566 ?
O4 Co1 N2 87.73(13) 2 . ?
O4 Co1 O25 175.57(14) 2 . ?
O4 Co1 N7 88.46(13) 2 3_656 ?
O25 Co1 O6 89.98(12) . 3_656 ?
O25 Co1 O2 94.92(12) . 7_566 ?
O25 Co1 N7 89.70(14) . 3_656 ?
N7 Co1 O6 87.00(11) 3_656 3_656 ?
N7 Co1 O2 87.90(12) 3_656 7_566 ?
O6 Co7 O2 140.20(10) . 8_655 ?
O6 Co7 O1 85.65(10) . 8_655 ?
O6 Co7 N8 83.76(11) . 4_456 ?
O6 Co7 N6 93.40(11) . . ?
O1 Co7 O2 58.13(10) 8_655 8_655 ?
O5 Co7 O6 114.84(12) . . ?
O5 Co7 O2 102.81(12) . 8_655 ?
O5 Co7 O1 159.33(12) . 8_655 ?
O5 Co7 N8 87.84(13) . 4_456 ?
O5 Co7 N6 90.66(13) . . ?
N8 Co7 O2 85.27(11) 4_456 8_655 ?
N8 Co7 O1 97.63(13) 4_456 8_655 ?
N8 Co7 N6 175.89(13) 4_456 . ?
N6 Co7 O2 98.80(11) . 8_655 ?
N6 Co7 O1 85.09(13) . 8_655 ?
Co2 O15 Co3 111.09(11) . . ?
Co4 O15 Co2 123.40(12) . . ?
Co4 O15 Co3 103.97(11) . . ?
Co5 O17 Co2 99.39(10) . 3_656 ?
C43 O17 Co5 124.8(2) . . ?
C43 O17 Co2 115.3(2) . 3_656 ?
Co5 O16 Co4 118.51(11) . 3_656 ?
Co5 O14 Co2 99.73(10) . . ?
C44 O14 Co5 130.2(2) . . ?
C44 O14 Co2 117.4(2) . . ?
Co6 O6 Co1 114.04(11) . 3_656 ?
Co7 O6 Co6 117.95(12) . . ?
Co7 O6 Co1 113.36(11) . 3_656 ?
C57 O24 Co3 129.7(2) . 6_657 ?
C57 O23 Co2 130.8(3) . 8_655 ?
Co3 O20 Co4 96.04(10) 6_667 8_665 ?
C30 O20 Co3 121.1(2) . 6_667 ?
C30 O20 Co4 138.7(2) . 8_665 ?
C30 O21 Co2 142.4(3) . 6_667 ?
Co1 O2 Co7 104.65(11) 7_565 8_665 ?
C29 O2 Co1 140.4(3) . 7_565 ?
C29 O2 Co7 88.8(2) . 8_665 ?
Co4 O12 H12A 109.6 . . ?
Co4 O12 H12B 109.5 . . ?
H12A O12 H12B 104.4 . . ?
C14 O7 Co6 142.8(3) . . ?
N3 N4 N5 109.0(3) . . ?
N4 N3 Co6 127.2(2) . 3_656 ?
N4 N3 N2 110.1(3) . . ?
N2 N3 Co6 122.5(2) . 3_656 ?
C44 O13 Co4 127.1(3) . . ?
C29 O1 Co7 94.3(2) . 8_665 ?
N4 N5 Co2 126.4(2) . . ?
C58 N5 Co2 128.4(3) . . ?
C58 N5 N4 105.2(3) . . ?
C14 O8 Co4 129.9(3) . . ?
C1 O10 Co6 100.1(3) . 8_655 ?
N3 N2 Co1 119.7(2) . . ?
C58 N2 Co1 133.4(3) . . ?
C58 N2 N3 104.6(3) . . ?
C16 O5 Co7 125.3(3) . . ?
C16 O4 Co1 139.4(3) . 2_554 ?
N7 N8 Co7 121.1(2) . 4_556 ?
N7 N8 N9 110.0(3) . . ?
N9 N8 Co7 128.1(2) . 4_556 ?
C48 O22 C51 118.9(3) . . ?
Co1 O25 H25A 109.2 . . ?
Co1 O25 H25B 109.3 . . ?
H25A O25 H25B 104.4 . . ?
N8 N7 Co1 122.1(2) . 3_656 ?
N8 N7 N6 109.9(3) . . ?
N6 N7 Co1 127.7(2) . 3_656 ?
N8 N9 Co6 115.7(2) . 4_556 ?
C15 N9 Co6 139.8(3) . 4_556 ?
C15 N9 N8 104.5(3) . . ?
N7 N6 Co7 113.3(2) . . ?
C15 N6 Co7 137.7(3) . . ?
C15 N6 N7 104.6(3) . . ?
N5 C58 N1 124.3(4) . . ?
N2 C58 N5 111.1(3) . . ?
N2 C58 N1 124.7(4) . . ?
C37 O19 C34 121.4(4) . . ?
C58 N1 H1A 108.9 . . ?
C58 N1 H1B 109.5 . . ?
H1A N1 H1B 109.3 . . ?
O17 C43 C40 115.6(3) . . ?
O18 C43 O17 122.9(4) . . ?
O18 C43 C40 121.6(3) . . ?
O7 C14 C11 119.3(4) . . ?
O8 C14 O7 123.2(4) . . ?
O8 C14 C11 117.4(3) . . ?
O14 C44 C45 116.3(3) . . ?
O13 C44 O14 123.7(3) . . ?
O13 C44 C45 120.0(3) . . ?
O24 C57 C54 116.4(3) . . ?
O23 C57 O24 124.7(4) . . ?
O23 C57 C54 118.9(3) . . ?
C39 C40 C43 120.6(4) . . ?
C41 C40 C43 120.8(3) . . ?
C41 C40 C39 118.6(4) . . ?
H10A N10 H10B 109.4 . . ?
C15 N10 H10A 108.6 . . ?
C15 N10 H10B 109.5 . . ?
C10 C11 C14 122.0(4) . . ?
C12 C11 C14 120.0(4) . . ?
C12 C11 C10 117.6(4) . . ?
C50 C45 C44 120.7(4) . . ?
C46 C45 C44 120.4(3) . . ?
C46 C45 C50 118.9(4) . . ?
C17 C18 H18 119.5 . . ?
C19 C18 H18 119.5 . . ?
C19 C18 C17 121.0(4) . . ?
C36 C31 C30 120.9(4) . . ?
C36 C31 C32 118.9(4) . . ?
C32 C31 C30 120.2(4) . . ?
O20 C30 C31 119.4(3) . . ?
O21 C30 O20 123.8(3) . . ?
O21 C30 C31 116.8(3) . . ?
O2 C29 C26 120.5(4) . . ?
O1 C29 O2 118.7(4) . . ?
O1 C29 C26 120.6(4) . . ?
O22 C48 C49 125.0(4) . . ?
O22 C48 C47 114.1(4) . . ?
C49 C48 C47 121.0(4) . . ?
C18 C17 C16 119.6(4) . . ?
C18 C17 C22 118.4(4) . . ?
C22 C17 C16 122.0(4) . . ?
C45 C50 H50 119.4 . . ?
C49 C50 C45 121.2(4) . . ?
C49 C50 H50 119.4 . . ?
C55 C54 C57 120.2(4) . . ?
C53 C54 C57 120.7(4) . . ?
C53 C54 C55 119.1(4) . . ?
C40 C39 H39 119.6 . . ?
C38 C39 C40 120.7(4) . . ?
C38 C39 H39 119.6 . . ?
C48 C49 C50 118.6(4) . . ?
C48 C49 H49 120.7 . . ?
C50 C49 H49 120.7 . . ?
C31 C36 H36 119.8 . . ?
C31 C36 C35 120.5(4) . . ?
C35 C36 H36 119.8 . . ?
N9 C15 N10 124.5(4) . . ?
N6 C15 N9 111.0(3) . . ?
N6 C15 N10 124.5(4) . . ?
O5 C16 C17 118.7(4) . . ?
O4 C16 O5 124.9(4) . . ?
O4 C16 C17 116.5(4) . . ?
C40 C41 H41 119.5 . . ?
C42 C41 C40 121.0(4) . . ?
C42 C41 H41 119.5 . . ?
C48 C47 H47 120.1 . . ?
C46 C47 C48 119.8(4) . . ?
C46 C47 H47 120.1 . . ?
C35 C34 O19 121.9(5) . . ?
C33 C34 O19 117.0(4) . . ?
C33 C34 C35 120.8(4) . . ?
C45 C46 H46 119.7 . . ?
C47 C46 C45 120.6(4) . . ?
C47 C46 H46 119.7 . . ?
C39 C38 H38 120.4 . . ?
C37 C38 C39 119.2(4) . . ?
C37 C38 H38 120.4 . . ?
O10 C1 C2 117.2(4) . . ?
O11 C1 O10 119.6(4) . . ?
O11 C1 C2 123.1(5) . . ?
C36 C35 H35 120.3 . . ?
C34 C35 C36 119.3(4) . . ?
C34 C35 H35 120.3 . . ?
C25 C26 C29 122.7(4) . . ?
C25 C26 C27 118.8(5) . . ?
C27 C26 C29 118.4(4) . . ?
C54 C55 H55 119.5 . . ?
C56 C55 C54 120.9(4) . . ?
C56 C55 H55 119.5 . . ?
C31 C32 H32 119.5 . . ?
C33 C32 C31 121.0(4) . . ?
C33 C32 H32 119.5 . . ?
C41 C42 H42 120.1 . . ?
C41 C42 C37 119.7(4) . . ?
C37 C42 H42 120.1 . . ?
C18 C19 H19 120.0 . . ?
C20 C19 C18 120.0(5) . . ?
C20 C19 H19 120.0 . . ?
C56 C51 O22 121.2(4) . . ?
C56 C51 C52 121.4(4) . . ?
C52 C51 O22 117.3(4) . . ?
C34 C33 C32 119.5(4) . . ?
C34 C33 H33 120.2 . . ?
C32 C33 H33 120.2 . . ?
C20 O3 C23 122.8(5) . . ?
C11 C10 H10 119.0 . . ?
C9 C10 C11 122.0(5) . . ?
C9 C10 H10 119.0 . . ?
C17 C22 H22 119.3 . . ?
C17 C22 C21 121.4(5) . . ?
C21 C22 H22 119.3 . . ?
C3 C2 C1 119.3(4) . . ?
C3 C2 C7 118.8(5) . . ?
C7 C2 C1 121.7(5) . . ?
C54 C53 H53 119.9 . . ?
C54 C53 C52 120.1(4) . . ?
C52 C53 H53 119.9 . . ?
O19 C37 C38 124.5(4) . . ?
O19 C37 C42 114.7(4) . . ?
C38 C37 C42 120.8(4) . . ?
C10 C9 H9 120.4 . . ?
C8 C9 C10 119.3(5) . . ?
C8 C9 H9 120.4 . . ?
C55 C56 H56 120.4 . . ?
C51 C56 C55 119.1(4) . . ?
C51 C56 H56 120.4 . . ?
C19 C20 O3 113.3(5) . . ?
C19 C20 C21 120.9(4) . . ?
O3 C20 C21 125.7(5) . . ?
C26 C25 H25 119.7 . . ?
C26 C25 C24 120.5(6) . . ?
C24 C25 H25 119.7 . . ?
C51 C52 C53 119.3(4) . . ?
C51 C52 H52 120.4 . . ?
C53 C52 H52 120.4 . . ?
C22 C21 H21 120.8 . . ?
C20 C21 C22 118.4(4) . . ?
C20 C21 H21 120.8 . . ?
C2 C3 H3 119.9 . . ?
C2 C3 C4 120.2(6) . . ?
C4 C3 H3 119.9 . . ?
C8 O9 C5 120.7(5) . . ?
C26 C27 H27 119.5 . . ?
C26 C27 C28 121.0(6) . . ?
C28 C27 H27 119.5 . . ?
C28 C23 O3 117.8(6) . . ?
C28 C23 C24 121.3(5) . . ?
C24 C23 O3 120.2(7) . . ?
C11 C12 H12 119.6 . . ?
C11 C12 C13 120.7(5) . . ?
C13 C12 H12 119.6 . . ?
C27 C28 H28 120.4 . . ?
C23 C28 C27 119.2(6) . . ?
C23 C28 H28 120.4 . . ?
C9 C8 O9 116.2(5) . . ?
C9 C8 C13 121.2(5) . . ?
C13 C8 O9 122.5(6) . . ?
C25 C24 H24 120.5 . . ?
C23 C24 C25 119.1(6) . . ?
C23 C24 H24 120.5 . . ?
C12 C13 H13 120.5 . . ?
C8 C13 C12 119.0(6) . . ?
C8 C13 H13 120.5 . . ?
C2 C7 H7 119.2 . . ?
C6 C7 C2 121.5(7) . . ?
C6 C7 H7 119.2 . . ?
C3 C4 H4 120.6 . . ?
C5 C4 C3 118.8(7) . . ?
C5 C4 H4 120.6 . . ?
C4 C5 O9 115.0(7) . . ?
C4 C5 C6 122.2(6) . . ?
C6 C5 O9 122.1(7) . . ?
C7 C6 C5 118.4(6) . . ?
C7 C6 H6 120.8 . . ?
C5 C6 H6 120.8 . . ?
H O26 HA 104.4 . . ?

loop_
_geom_bond_atom_site_label_1
_geom_bond_atom_site_label_2
_geom_bond_distance
_geom_bond_site_symmetry_2
_geom_bond_publ_flag
Co5 O17 2.068(3) 3_656 ?
Co5 O17 2.068(3) . ?
Co5 O16 2.200(3) 3_656 ?
Co5 O16 2.200(3) . ?
Co5 O14 2.065(3) 3_656 ?
Co5 O14 2.065(3) . ?
Co2 O15 2.047(2) . ?
Co2 O17 2.174(3) 3_656 ?
Co2 O14 2.166(3) . ?
Co2 O23 2.088(3) 8_665 ?
Co2 O21 2.080(3) 6_557 ?
Co2 N5 2.078(3) . ?
Co3 O15 2.082(2) 3_556 ?
Co3 O15 2.082(2) . ?
Co3 O24 2.086(3) 6_567 ?
Co3 O24 2.086(3) 8_665 ?
Co3 O20 2.114(3) 8_655 ?
Co3 O20 2.114(3) 6_557 ?
Co4 O15 2.030(2) . ?
Co4 O16 2.336(3) 3_656 ?
Co4 O20 2.243(3) 8_655 ?
Co4 O12 2.159(3) . ?
Co4 O13 2.060(3) . ?
Co4 O8 1.999(3) . ?
Co6 O6 2.093(2) . ?
Co6 O7 1.988(3) . ?
Co6 N3 2.114(3) 3_656 ?
Co6 O10 2.063(3) 8_665 ?
Co6 N9 2.111(3) 4_456 ?
Co1 O6 2.115(3) 3_656 ?
Co1 O2 2.129(3) 7_566 ?
Co1 N2 2.085(3) . ?
Co1 O4 2.081(3) 2 ?
Co1 O25 2.089(3) . ?
Co1 N7 2.101(3) 3_656 ?
Co7 O6 2.082(3) . ?
Co7 O2 2.280(3) 8_655 ?
Co7 O1 2.190(3) 8_655 ?
Co7 O5 2.041(3) . ?
Co7 N8 2.103(3) 4_456 ?
Co7 N6 2.121(3) . ?
O17 C43 1.299(5) . ?
O14 C44 1.296(5) . ?
O24 C57 1.270(5) . ?
O23 C57 1.247(5) . ?
O20 C30 1.269(5) . ?
O21 C30 1.249(5) . ?
O2 C29 1.287(5) . ?
O12 H12A 0.8722 . ?
O12 H12B 0.8730 . ?
O7 C14 1.264(5) . ?
O18 C43 1.236(5) . ?
N4 N3 1.295(4) . ?
N4 N5 1.345(4) . ?
N3 N2 1.348(4) . ?
O13 C44 1.243(5) . ?
O1 C29 1.238(5) . ?
N5 C58 1.337(5) . ?
O8 C14 1.244(5) . ?
O10 C1 1.267(6) . ?
N2 C58 1.328(5) . ?
O5 C16 1.270(5) . ?
O4 C16 1.249(5) . ?
N8 N7 1.287(4) . ?
N8 N9 1.340(4) . ?
O22 C48 1.377(5) . ?
O22 C51 1.397(5) . ?
O25 H25A 0.8709 . ?
O25 H25B 0.8709 . ?
N7 N6 1.344(4) . ?
N9 C15 1.340(5) . ?
N6 C15 1.334(5) . ?
O11 C1 1.232(6) . ?
C58 N1 1.364(5) . ?
O19 C34 1.394(5) . ?
O19 C37 1.379(5) . ?
N1 H1A 0.8805 . ?
N1 H1B 0.8822 . ?
C43 C40 1.490(5) . ?
C14 C11 1.501(5) . ?
C44 C45 1.481(5) . ?
C57 C54 1.494(5) . ?
C40 C39 1.395(6) . ?
C40 C41 1.387(6) . ?
N10 H10A 0.8802 . ?
N10 H10B 0.8802 . ?
N10 C15 1.354(5) . ?
C11 C10 1.373(6) . ?
C11 C12 1.360(7) . ?
C45 C50 1.389(6) . ?
C45 C46 1.387(6) . ?
C18 H18 0.9300 . ?
C18 C17 1.379(6) . ?
C18 C19 1.378(6) . ?
C31 C30 1.494(5) . ?
C31 C36 1.383(6) . ?
C31 C32 1.388(6) . ?
C29 C26 1.492(6) . ?
C48 C49 1.380(6) . ?
C48 C47 1.385(6) . ?
C17 C16 1.503(6) . ?
C17 C22 1.386(6) . ?
C50 H50 0.9300 . ?
C50 C49 1.386(6) . ?
C54 C55 1.387(6) . ?
C54 C53 1.381(6) . ?
C39 H39 0.9300 . ?
C39 C38 1.386(6) . ?
C49 H49 0.9300 . ?
C36 H36 0.9300 . ?
C36 C35 1.386(6) . ?
C41 H41 0.9300 . ?
C41 C42 1.372(6) . ?
C47 H47 0.9300 . ?
C47 C46 1.372(6) . ?
C34 C35 1.383(7) . ?
C34 C33 1.371(7) . ?
C46 H46 0.9300 . ?
C38 H38 0.9300 . ?
C38 C37 1.379(6) . ?
C1 C2 1.490(7) . ?
C35 H35 0.9300 . ?
C26 C25 1.369(7) . ?
C26 C27 1.377(7) . ?
C55 H55 0.9300 . ?
C55 C56 1.375(6) . ?
C32 H32 0.9300 . ?
C32 C33 1.375(6) . ?
C42 H42 0.9300 . ?
C42 C37 1.382(6) . ?
C19 H19 0.9300 . ?
C19 C20 1.371(7) . ?
C51 C56 1.370(7) . ?
C51 C52 1.373(7) . ?
C33 H33 0.9300 . ?
O3 C20 1.378(6) . ?
O3 C23 1.397(7) . ?
C10 H10 0.9300 . ?
C10 C9 1.362(6) . ?
C22 H22 0.9300 . ?
C22 C21 1.394(7) . ?
C2 C3 1.370(8) . ?
C2 C7 1.382(8) . ?
C53 H53 0.9300 . ?
C53 C52 1.389(6) . ?
C9 H9 0.9300 . ?
C9 C8 1.332(8) . ?
C56 H56 0.9300 . ?
C20 C21 1.380(7) . ?
C25 H25 0.9300 . ?
C25 C24 1.394(7) . ?
C52 H52 0.9300 . ?
C21 H21 0.9300 . ?
C3 H3 0.9300 . ?
C3 C4 1.386(8) . ?
O9 C8 1.381(7) . ?
O9 C5 1.398(7) . ?
C27 H27 0.9300 . ?
C27 C28 1.378(8) . ?
C23 C28 1.361(10) . ?
C23 C24 1.362(10) . ?
C12 H12 0.9300 . ?
C12 C13 1.385(8) . ?
C28 H28 0.9300 . ?
C8 C13 1.363(9) . ?
C24 H24 0.9300 . ?
C13 H13 0.9300 . ?
C7 H7 0.9300 . ?
C7 C6 1.358(9) . ?
C4 H4 0.9300 . ?
C4 C5 1.358(9) . ?
C5 C6 1.363(10) . ?
C6 H6 0.9300 . ?
O26 H 0.8703 . ?
O26 HA 0.8709 . ?

loop_
_geom_torsion_atom_site_label_1
_geom_torsion_atom_site_label_2
_geom_torsion_atom_site_label_3
_geom_torsion_atom_site_label_4
_geom_torsion
_geom_torsion_site_symmetry_1
_geom_torsion_site_symmetry_2
_geom_torsion_site_symmetry_3
_geom_torsion_site_symmetry_4
_geom_torsion_publ_flag
Co5 O17 C43 O18 51.0(5) . . . . ?
Co5 O17 C43 C40 -128.6(3) . . . . ?
Co5 O14 C44 O13 -75.1(5) . . . . ?
Co5 O14 C44 C45 105.1(4) . . . . ?
Co2 O17 C43 O18 -72.3(4) 3_656 . . . ?
Co2 O17 C43 C40 108.1(3) 3_656 . . . ?
Co2 O14 C44 O13 58.4(4) . . . . ?
Co2 O14 C44 C45 -121.5(3) . . . . ?
Co2 O23 C57 O24 -12.1(6) 8_655 . . . ?
Co2 O23 C57 C54 168.3(3) 8_655 . . . ?
Co2 O21 C30 O20 32.3(7) 6_667 . . . ?
Co2 O21 C30 C31 -146.6(3) 6_667 . . . ?
Co2 N5 C58 N2 177.6(3) . . . . ?
Co2 N5 C58 N1 -1.9(6) . . . . ?
Co3 O24 C57 O23 39.2(6) 6_657 . . . ?
Co3 O24 C57 C54 -141.1(3) 6_657 . . . ?
Co3 O20 C30 O21 -29.9(5) 6_667 . . . ?
Co3 O20 C30 C31 149.0(3) 6_667 . . . ?
Co4 O20 C30 O21 120.7(4) 8_665 . . . ?
Co4 O20 C30 C31 -60.4(5) 8_665 . . . ?
Co4 O13 C44 O14 9.6(5) . . . . ?
Co4 O13 C44 C45 -170.6(3) . . . . ?
Co4 O8 C14 O7 0.3(6) . . . . ?
Co4 O8 C14 C11 177.5(3) . . . . ?
Co6 O7 C14 O8 -134.7(4) . . . . ?
Co6 O7 C14 C11 48.2(6) . . . . ?
Co6 N3 N2 Co1 -9.3(4) 3_656 . . . ?
Co6 N3 N2 C58 -174.7(3) 3_656 . . . ?
Co6 O10 C1 O11 1.6(5) 8_655 . . . ?
Co6 O10 C1 C2 179.9(4) 8_655 . . . ?
Co6 N9 C15 N6 -179.3(3) 4_556 . . . ?
Co6 N9 C15 N10 0.1(8) 4_556 . . . ?
Co1 O2 C29 O1 110.1(4) 7_565 . . . ?
Co1 O2 C29 C26 -73.9(5) 7_565 . . . ?
Co1 N2 C58 N5 -162.5(3) . . . . ?
Co1 N2 C58 N1 17.0(7) . . . . ?
Co1 O4 C16 O5 39.1(7) 2_554 . . . ?
Co1 O4 C16 C17 -140.9(4) 2_554 . . . ?
Co1 N7 N6 Co7 -14.2(4) 3_656 . . . ?
Co1 N7 N6 C15 -174.8(3) 3_656 . . . ?
Co7 O2 C29 O1 -1.8(4) 8_665 . . . ?
Co7 O2 C29 C26 174.2(4) 8_665 . . . ?
Co7 O1 C29 O2 1.8(4) 8_665 . . . ?
Co7 O1 C29 C26 -174.1(3) 8_665 . . . ?
Co7 O5 C16 O4 -12.3(6) . . . . ?
Co7 O5 C16 C17 167.6(3) . . . . ?
Co7 N8 N7 Co1 3.9(4) 4_556 . . 3_656 ?
Co7 N8 N7 N6 -170.2(2) 4_556 . . . ?
Co7 N8 N9 Co6 -11.1(4) 4_556 . . 4_556 ?
Co7 N8 N9 C15 170.3(3) 4_556 . . . ?
Co7 N6 C15 N9 -151.5(3) . . . . ?
Co7 N6 C15 N10 29.0(7) . . . . ?
O17 C43 C40 C39 179.8(4) . . . . ?
O17 C43 C40 C41 0.8(5) . . . . ?
O14 C44 C45 C50 -174.1(4) . . . . ?
O14 C44 C45 C46 3.7(6) . . . . ?
O24 C57 C54 C55 -175.0(4) . . . . ?
O24 C57 C54 C53 6.4(6) . . . . ?
O23 C57 C54 C55 4.7(6) . . . . ?
O23 C57 C54 C53 -173.9(4) . . . . ?
O2 C29 C26 C25 14.0(7) . . . . ?
O2 C29 C26 C27 -163.8(4) . . . . ?
O7 C14 C11 C10 8.9(6) . . . . ?
O7 C14 C11 C12 -178.3(5) . . . . ?
O18 C43 C40 C39 0.2(6) . . . . ?
O18 C43 C40 C41 -178.8(4) . . . . ?
N4 N3 N2 Co1 165.7(2) . . . . ?
N4 N3 N2 C58 0.3(4) . . . . ?
N4 N5 C58 N2 -0.3(4) . . . . ?
N4 N5 C58 N1 -179.7(4) . . . . ?
N3 N4 N5 Co2 -177.5(2) . . . . ?
N3 N4 N5 C58 0.5(4) . . . . ?
N3 N2 C58 N5 0.0(4) . . . . ?
N3 N2 C58 N1 179.4(4) . . . . ?
O13 C44 C45 C50 6.1(6) . . . . ?
O13 C44 C45 C46 -176.1(4) . . . . ?
O1 C29 C26 C25 -170.0(5) . . . . ?
O1 C29 C26 C27 12.1(7) . . . . ?
N5 N4 N3 Co6 174.2(2) . . . 3_656 ?
N5 N4 N3 N2 -0.5(4) . . . . ?
O8 C14 C11 C10 -168.5(4) . . . . ?
O8 C14 C11 C12 4.4(7) . . . . ?
O10 C1 C2 C3 4.0(7) . . . . ?
O10 C1 C2 C7 -172.1(5) . . . . ?
N8 N7 N6 Co7 159.4(3) . . . . ?
N8 N7 N6 C15 -1.2(4) . . . . ?
N8 N9 C15 N6 -1.3(5) . . . . ?
N8 N9 C15 N10 178.2(4) . . . . ?
O22 C48 C49 C50 -176.7(4) . . . . ?
O22 C48 C47 C46 176.6(4) . . . . ?
O22 C51 C56 C55 -177.4(4) . . . . ?
O22 C51 C52 C53 177.6(5) . . . . ?
N7 N8 N9 Co6 179.1(3) . . . 4_556 ?
N7 N8 N9 C15 0.5(4) . . . . ?
N7 N6 C15 N9 1.5(5) . . . . ?
N7 N6 C15 N10 -177.9(4) . . . . ?
N9 N8 N7 Co1 174.5(2) . . . 3_656 ?
N9 N8 N7 N6 0.4(4) . . . . ?
O11 C1 C2 C3 -177.8(5) . . . . ?
O11 C1 C2 C7 6.0(8) . . . . ?
O19 C34 C35 C36 -171.5(4) . . . . ?
O19 C34 C33 C32 174.1(4) . . . . ?
C43 C40 C39 C38 -179.9(4) . . . . ?
C43 C40 C41 C42 -179.9(4) . . . . ?
C14 C11 C10 C9 175.4(5) . . . . ?
C14 C11 C12 C13 -172.9(6) . . . . ?
C44 C45 C50 C49 177.1(4) . . . . ?
C44 C45 C46 C47 -177.3(4) . . . . ?
C57 C54 C55 C56 -177.8(4) . . . . ?
C57 C54 C53 C52 177.8(4) . . . . ?
C40 C39 C38 C37 -0.1(7) . . . . ?
C40 C41 C42 C37 -0.3(7) . . . . ?
C11 C10 C9 C8 -2.1(9) . . . . ?
C11 C12 C13 C8 -3.1(12) . . . . ?
C45 C50 C49 C48 -0.2(7) . . . . ?
C18 C17 C16 O5 165.1(4) . . . . ?
C18 C17 C16 O4 -15.0(6) . . . . ?
C18 C17 C22 C21 1.3(8) . . . . ?
C18 C19 C20 O3 -175.0(5) . . . . ?
C18 C19 C20 C21 1.0(9) . . . . ?
C31 C36 C35 C34 -2.5(7) . . . . ?
C31 C32 C33 C34 -2.0(8) . . . . ?
C30 C31 C36 C35 -176.0(4) . . . . ?
C30 C31 C32 C33 178.3(4) . . . . ?
C29 C26 C25 C24 -176.0(5) . . . . ?
C29 C26 C27 C28 175.7(5) . . . . ?
C48 O22 C51 C56 -68.1(6) . . . . ?
C48 O22 C51 C52 115.5(5) . . . . ?
C48 C47 C46 C45 0.7(7) . . . . ?
C17 C18 C19 C20 -0.9(8) . . . . ?
C17 C22 C21 C20 -1.1(9) . . . . ?
C50 C45 C46 C47 0.5(7) . . . . ?
C54 C55 C56 C51 0.2(7) . . . . ?
C54 C53 C52 C51 -0.2(8) . . . . ?
C39 C40 C41 C42 1.1(7) . . . . ?
C39 C38 C37 O19 -176.4(5) . . . . ?
C39 C38 C37 C42 1.0(7) . . . . ?
C49 C48 C47 C46 -1.7(7) . . . . ?
C36 C31 C30 O20 -19.5(6) . . . . ?
C36 C31 C30 O21 159.4(4) . . . . ?
C36 C31 C32 C33 1.1(7) . . . . ?
C16 C17 C22 C21 -174.9(5) . . . . ?
C41 C40 C39 C38 -0.9(6) . . . . ?
C41 C42 C37 O19 176.8(5) . . . . ?
C41 C42 C37 C38 -0.8(8) . . . . ?
C47 C48 C49 C50 1.5(7) . . . . ?
C34 O19 C37 C38 -15.9(8) . . . . ?
C34 O19 C37 C42 166.6(5) . . . . ?
C46 C45 C50 C49 -0.7(7) . . . . ?
C1 C2 C3 C4 -175.6(6) . . . . ?
C1 C2 C7 C6 174.3(6) . . . . ?
C35 C34 C33 C32 0.5(7) . . . . ?
C26 C25 C24 C23 0.2(10) . . . . ?
C26 C27 C28 C23 0.8(10) . . . . ?
C55 C54 C53 C52 -0.8(7) . . . . ?
C32 C31 C30 O20 163.4(4) . . . . ?
C32 C31 C30 O21 -17.7(6) . . . . ?
C32 C31 C36 C35 1.2(6) . . . . ?
C19 C18 C17 C16 176.0(5) . . . . ?
C19 C18 C17 C22 -0.3(7) . . . . ?
C19 C20 C21 C22 0.0(10) . . . . ?
C51 O22 C48 C49 -8.8(7) . . . . ?
C51 O22 C48 C47 172.9(4) . . . . ?
C33 C34 C35 C36 1.7(7) . . . . ?
O3 C20 C21 C22 175.4(6) . . . . ?
O3 C23 C28 C27 -169.7(6) . . . . ?
O3 C23 C24 C25 169.0(6) . . . . ?
C10 C11 C12 C13 0.3(10) . . . . ?
C10 C9 C8 O9 175.3(6) . . . . ?
C10 C9 C8 C13 -0.9(11) . . . . ?
C22 C17 C16 O5 -18.8(7) . . . . ?
C22 C17 C16 O4 161.1(5) . . . . ?
C2 C3 C4 C5 0.5(10) . . . . ?
C2 C7 C6 C5 1.7(11) . . . . ?
C53 C54 C55 C56 0.8(7) . . . . ?
C37 O19 C34 C35 -62.6(7) . . . . ?
C37 O19 C34 C33 123.9(5) . . . . ?
C9 C8 C13 C12 3.4(13) . . . . ?
C56 C51 C52 C53 1.2(8) . . . . ?
C20 O3 C23 C28 -108.3(7) . . . . ?
C20 O3 C23 C24 80.7(8) . . . . ?
C25 C26 C27 C28 -2.3(9) . . . . ?
C52 C51 C56 C55 -1.2(7) . . . . ?
C3 C2 C7 C6 -1.8(10) . . . . ?
C3 C4 C5 O9 170.0(6) . . . . ?
C3 C4 C5 C6 -0.6(11) . . . . ?
O9 C8 C13 C12 -172.5(8) . . . . ?
O9 C5 C6 C7 -170.4(7) . . . . ?
C27 C26 C25 C24 1.8(9) . . . . ?
C23 O3 C20 C19 -177.6(6) . . . . ?
C23 O3 C20 C21 6.6(10) . . . . ?
C12 C11 C10 C9 2.3(8) . . . . ?
C28 C23 C24 C25 -1.7(10) . . . . ?
C8 O9 C5 C4 137.8(7) . . . . ?
C8 O9 C5 C6 -51.6(11) . . . . ?
C24 C23 C28 C27 1.2(10) . . . . ?
C7 C2 C3 C4 0.7(9) . . . . ?
C4 C5 C6 C7 -0.5(12) . . . . ?
C5 O9 C8 C9 150.2(7) . . . . ?
C5 O9 C8 C13 -33.7(12) . . . . ?
